data_2207589
loop_
_publ_author_name
'Petek, Hande '
'Albayrak, \,Ci\(gdem'
'Nazan Ocak \.Iskeleli'
'A\(gar, Erbil'
'\,Senel, \.Ismet'

_publ_section_title
;
 (<i>E</i>)-2-[(2-Morpholinoethylimino)methyl]phenol
;
_journal_coeditor_code LH6532
_journal_issue 12
_journal_name_full 'Acta Crystallographica Section E'
_journal_page_first o3990
_journal_page_last o3991
_journal_paper_doi 10.1107/S1600536805034847
_journal_volume 61
_journal_year 2005
_chemical_formula_iupac 'C13 H18 N2 O2'
_chemical_formula_moiety 'C13 H18 N2 O2'
_chemical_formula_sum 'C13 H18 N2 O2'
_chemical_formula_weight 234.29
_chemical_name_systematic
;
(E)-2-[(2-morpholinoethylimino)methyl]phenol
;
_space_group_IT_number 19
_symmetry_cell_setting orthorhombic
_symmetry_space_group_name_Hall 'P 2ac 2ab'
_symmetry_space_group_name_H-M 'P 21 21 21'
_atom_sites_solution_hydrogens geom
_atom_sites_solution_primary direct
_atom_sites_solution_secondary difmap
_cell_angle_alpha 90.00
_cell_angle_beta 90.00
_cell_angle_gamma 90.00
_cell_formula_units_Z 4
_cell_length_a 5.8324(4)
_cell_length_b 9.1911(6)
_cell_length_c 23.042(2)
_cell_measurement_reflns_used 8146
_cell_measurement_temperature 100
_cell_measurement_theta_max 27.18
_cell_measurement_theta_min 1.77
_cell_volume 1235.19(16)
_computing_cell_refinement X-AREA
_computing_data_collection 'X-AREA (Stoe & Cie, 2002)'
_computing_data_reduction 'X-RED (Stoe & Cie, 2002)'
_computing_molecular_graphics 'ORTEP-3 (Farrugia, 1997)'
_computing_publication_material 'WinGX (Farrugia, 1999)'
_computing_structure_refinement 'SHELXL97 (Sheldrick, 1997)'
_computing_structure_solution 'SHELXL97 (Sheldrick, 1997)'
_diffrn_ambient_temperature 100
_diffrn_detector_area_resol_mean 6.67
_diffrn_measured_fraction_theta_full 1.000
_diffrn_measured_fraction_theta_max 1.000
_diffrn_measurement_device_type 'Stoe IPDS-II'
_diffrn_measurement_method \w
_diffrn_radiation_monochromator graphite
_diffrn_radiation_source 'fine-focus sealed tube'
_diffrn_radiation_type MoK\a
_diffrn_radiation_wavelength 0.71073
_diffrn_reflns_av_R_equivalents 0.0450
_diffrn_reflns_av_sigmaI/netI 0.0267
_diffrn_reflns_limit_h_max 7
_diffrn_reflns_limit_h_min -7
_diffrn_reflns_limit_k_max 11
_diffrn_reflns_limit_k_min -11
_diffrn_reflns_limit_l_max 28
_diffrn_reflns_limit_l_min -25
_diffrn_reflns_number 6052
_diffrn_reflns_theta_full 26.00
_diffrn_reflns_theta_max 26.00
_diffrn_reflns_theta_min 1.77
_diffrn_standards_decay_% 0
_diffrn_standards_interval_count 0
_diffrn_standards_number 0
_exptl_absorpt_coefficient_mu 0.086
_exptl_absorpt_correction_type none
_exptl_crystal_colour yellow
_exptl_crystal_density_diffrn 1.260
_exptl_crystal_density_method 'not measured'
_exptl_crystal_description prism
_exptl_crystal_F_000 504
_exptl_crystal_size_max 0.600
_exptl_crystal_size_mid 0.523
_exptl_crystal_size_min 0.420
_refine_diff_density_max 0.201
_refine_diff_density_min -0.190
_refine_ls_extinction_coef 0.063(6)
_refine_ls_extinction_expression Fc^*^=kFc[1+0.001xFc^2^\l^3^/sin(2\q)]^-1/4^
_refine_ls_extinction_method SHELXL97
_refine_ls_goodness_of_fit_ref 1.122
_refine_ls_hydrogen_treatment mixed
_refine_ls_matrix_type full
_refine_ls_number_parameters 160
_refine_ls_number_reflns 1447
_refine_ls_number_restraints 0
_refine_ls_restrained_S_all 1.122
_refine_ls_R_factor_all 0.0346
_refine_ls_R_factor_gt 0.0323
_refine_ls_shift/su_max 0.000
_refine_ls_shift/su_mean 0.000
_refine_ls_structure_factor_coef Fsqd
_refine_ls_weighting_details 'calc w=1/[\s^2^(Fo^2^)+(0.0533P)^2^+0.0683P] where P=(Fo^2^+2Fc^2^)/3'
_refine_ls_weighting_scheme calc
_refine_ls_wR_factor_gt 0.0842
_refine_ls_wR_factor_ref 0.0853
_reflns_number_gt 1358
_reflns_number_total 1447
_reflns_threshold_expression I>2\s(I)
_cod_data_source_file lh6532.cif
_cod_data_source_block I
_cod_depositor_comments
;
The following automatic conversions were performed:
'_geom_bond_publ_flag' value 'Y' changed to 'y' according to
'/home/saulius/struct/CIF-dictionaries/cif_core.dic' dictionary named
'cif_core.dic' version 2.4.1 from 2010-06-29 (6 times).

Automatic conversion script
Id: cif_fix_enum 1527 2010-12-29 10:47:43Z saulius 

The following automatic conversions were performed:

'_geom_bond_publ_flag' value 'Y' changed to 'y' according to
/home/saulius/struct/CIF-dictionaries/cif_core.dic dictionary named
'cif_core.dic' version 2.4.1 from 2010-06-29 (6 times).

Automatic conversion script
Id: cif_fix_values 1715 2011-07-08 13:25:40Z adriana 
;
_cod_original_cell_volume 1235.17(17)
_cod_database_code 2207589
_cod_database_fobs_code 2207589

loop_
_symmetry_equiv_pos_as_xyz
'x, y, z'
'-x+1/2, -y, z+1/2'
'x+1/2, -y+1/2, -z'
'-x, y+1/2, -z+1/2'

loop_
_atom_site_label
_atom_site_fract_x
_atom_site_fract_y
_atom_site_fract_z
_atom_site_U_iso_or_equiv
_atom_site_adp_type
_atom_site_calc_flag
_atom_site_refinement_flags
_atom_site_occupancy
_atom_site_type_symbol
C1 0.2022(3) 0.07353(17) 0.06232(7) 0.0280(3) Uani d . 1 C
C2 0.2984(3) -0.04532(17) 0.03371(7) 0.0313(4) Uani d . 1 C
H2 0.4400 -0.0814 0.0455 0.038 Uiso calc R 1 H
C3 0.1841(3) -0.10963(17) -0.01199(7) 0.0318(4) Uani d . 1 C
H3 0.2495 -0.1891 -0.0307 0.038 Uiso calc R 1 H
C4 -0.0273(3) -0.05748(17) -0.03044(8) 0.0320(4) Uani d . 1 C
H4 -0.1016 -0.1002 -0.0618 0.038 Uiso calc R 1 H
C5 -0.1255(3) 0.05833(17) -0.00167(7) 0.0297(4) Uani d . 1 C
H5 -0.2679 0.0926 -0.0136 0.036 Uiso calc R 1 H
C6 -0.0153(3) 0.12521(17) 0.04504(7) 0.0265(4) Uani d . 1 C
C7 -0.1273(3) 0.24291(16) 0.07691(7) 0.0273(4) Uani d . 1 C
C8 -0.1565(3) 0.41747(17) 0.15085(7) 0.0307(4) Uani d . 1 C
H8A -0.1722 0.3879 0.1911 0.037 Uiso calc R 1 H
H8B -0.3090 0.4267 0.1344 0.037 Uiso calc R 1 H
C9 -0.0350(3) 0.56381(17) 0.14800(7) 0.0288(4) Uani d . 1 C
H9A 0.1038 0.5601 0.1712 0.035 Uiso calc R 1 H
H9B 0.0083 0.5843 0.1082 0.035 Uiso calc R 1 H
C10 -0.0833(3) 0.82278(17) 0.15845(8) 0.0358(4) Uani d . 1 C
H10A -0.0555 0.8344 0.1172 0.043 Uiso calc R 1 H
H10B 0.0623 0.8310 0.1785 0.043 Uiso calc R 1 H
C11 -0.2429(4) 0.94010(19) 0.17913(8) 0.0446(5) Uani d . 1 C
H11A -0.1742 1.0344 0.1718 0.054 Uiso calc R 1 H
H11B -0.3852 0.9348 0.1574 0.054 Uiso calc R 1 H
C12 -0.2293(3) 0.66625(18) 0.23165(7) 0.0336(4) Uani d . 1 C
H12A -0.0866 0.6717 0.2532 0.040 Uiso calc R 1 H
H12B -0.2997 0.5727 0.2396 0.040 Uiso calc R 1 H
C13 -0.3871(3) 0.7867(2) 0.25064(8) 0.0416(5) Uani d . 1 C
H13A -0.5320 0.7778 0.2303 0.050 Uiso calc R 1 H
H13B -0.4172 0.7773 0.2919 0.050 Uiso calc R 1 H
N1 -0.0288(2) 0.30694(14) 0.11905(6) 0.0292(3) Uani d . 1 N
N2 -0.1830(2) 0.67970(14) 0.16947(6) 0.0282(3) Uani d . 1 N
O1 0.3175(2) 0.13521(13) 0.10668(5) 0.0356(3) Uani d . 1 O
H1 0.2428 0.2033 0.1197 0.053 Uiso calc R 1 H
O2 -0.2908(3) 0.92647(14) 0.23932(6) 0.0456(4) Uani d . 1 O
H7 -0.285(4) 0.268(2) 0.0652(7) 0.027(4) Uiso d . 1 H

loop_
_atom_site_aniso_label
_atom_site_aniso_U_11
_atom_site_aniso_U_22
_atom_site_aniso_U_33
_atom_site_aniso_U_12
_atom_site_aniso_U_13
_atom_site_aniso_U_23
C1 0.0261(7) 0.0270(7) 0.0308(7) -0.0005(7) -0.0001(7) 0.0024(6)
C2 0.0267(8) 0.0291(8) 0.0381(9) 0.0040(7) 0.0031(7) 0.0032(7)
C3 0.0342(9) 0.0230(7) 0.0382(9) -0.0003(7) 0.0062(7) -0.0003(6)
C4 0.0335(9) 0.0269(8) 0.0358(9) -0.0045(7) -0.0007(7) -0.0005(7)
C5 0.0269(8) 0.0252(8) 0.0370(8) -0.0019(7) -0.0014(7) 0.0048(6)
C6 0.0262(8) 0.0226(7) 0.0307(8) -0.0001(7) 0.0019(6) 0.0046(6)
C7 0.0257(8) 0.0226(7) 0.0335(8) 0.0009(7) 0.0031(6) 0.0059(6)
C8 0.0333(8) 0.0267(8) 0.0322(8) 0.0040(7) 0.0073(7) 0.0009(6)
C9 0.0291(8) 0.0280(8) 0.0292(8) 0.0024(7) 0.0029(7) 0.0015(6)
C10 0.0466(10) 0.0269(8) 0.0338(9) -0.0048(8) -0.0055(8) 0.0013(7)
C11 0.0685(13) 0.0277(8) 0.0378(9) 0.0072(9) -0.0152(10) -0.0015(7)
C12 0.0379(9) 0.0329(8) 0.0301(8) 0.0075(8) 0.0008(7) 0.0008(6)
C13 0.0458(11) 0.0443(10) 0.0348(9) 0.0151(9) -0.0016(8) -0.0045(8)
N1 0.0322(7) 0.0245(6) 0.0309(7) 0.0032(6) 0.0029(6) 0.0022(5)
N2 0.0322(7) 0.0236(6) 0.0289(7) 0.0027(6) -0.0005(6) 0.0013(5)
O1 0.0314(6) 0.0368(6) 0.0386(7) 0.0076(5) -0.0081(5) -0.0064(5)
O2 0.0675(9) 0.0342(6) 0.0351(7) 0.0149(7) -0.0137(7) -0.0081(5)

loop_
_atom_type_symbol
_atom_type_description
_atom_type_scat_dispersion_real
_atom_type_scat_dispersion_imag
_atom_type_scat_source
C C 0.0033 0.0000 'International Tables Vol C Tables 4.2.6.8 and 6.1.1.4'
H H 0.0000 0.0000 'International Tables Vol C Tables 4.2.6.8 and 6.1.1.4'
N N 0.0061 0.0000 'International Tables Vol C Tables 4.2.6.8 and 6.1.1.4'
O O 0.0106 0.0000 'International Tables Vol C Tables 4.2.6.8 and 6.1.1.4'

loop_
_geom_angle_atom_site_label_1
_geom_angle_atom_site_label_2
_geom_angle_atom_site_label_3
_geom_angle
_geom_angle_publ_flag
O1 C1 C2 119.16(14) ?
O1 C1 C6 121.36(14) y
C2 C1 C6 119.47(15) ?
C3 C2 C1 120.16(16) ?
C3 C2 H2 119.9 ?
C1 C2 H2 119.9 ?
C2 C3 C4 120.97(15) ?
C2 C3 H3 119.5 ?
C4 C3 H3 119.5 ?
C5 C4 C3 119.20(16) ?
C5 C4 H4 120.4 ?
C3 C4 H4 120.4 ?
C4 C5 C6 121.30(15) ?
C4 C5 H5 119.3 ?
C6 C5 H5 119.3 ?
C5 C6 C1 118.87(15) ?
C5 C6 C7 120.51(15) ?
C1 C6 C7 120.58(15) ?
N1 C7 C6 121.62(15) y
N1 C7 H7 121.4(11) ?
C6 C7 H7 116.9(11) ?
N1 C8 C9 110.90(13) ?
N1 C8 H8A 109.5 ?
C9 C8 H8A 109.5 ?
N1 C8 H8B 109.5 ?
C9 C8 H8B 109.5 ?
H8A C8 H8B 108.0 ?
N2 C9 C8 110.83(13) y
N2 C9 H9A 109.5 ?
C8 C9 H9A 109.5 ?
N2 C9 H9B 109.5 ?
C8 C9 H9B 109.5 ?
H9A C9 H9B 108.1 ?
N2 C10 C11 110.17(16) ?
N2 C10 H10A 109.6 ?
C11 C10 H10A 109.6 ?
N2 C10 H10B 109.6 ?
C11 C10 H10B 109.6 ?
H10A C10 H10B 108.1 ?
O2 C11 C10 111.62(15) ?
O2 C11 H11A 109.3 ?
C10 C11 H11A 109.3 ?
O2 C11 H11B 109.3 ?
C10 C11 H11B 109.3 ?
H11A C11 H11B 108.0 ?
N2 C12 C13 109.60(14) ?
N2 C12 H12A 109.8 ?
C13 C12 H12A 109.8 ?
N2 C12 H12B 109.8 ?
C13 C12 H12B 109.8 ?
H12A C12 H12B 108.2 ?
O2 C13 C12 111.63(15) ?
O2 C13 H13A 109.3 ?
C12 C13 H13A 109.3 ?
O2 C13 H13B 109.3 ?
C12 C13 H13B 109.3 ?
H13A C13 H13B 108.0 ?
C7 N1 C8 118.41(14) y
C9 N2 C10 111.31(13) ?
C9 N2 C12 112.32(13) ?
C10 N2 C12 108.65(13) ?
C1 O1 H1 109.5 ?
C11 O2 C13 109.61(13) ?

loop_
_geom_bond_atom_site_label_1
_geom_bond_atom_site_label_2
_geom_bond_distance
_geom_bond_publ_flag
C1 O1 1.348(2) y
C1 C2 1.394(2) ?
C1 C6 1.412(2) ?
C2 C3 1.379(2) ?
C2 H2 0.9300 ?
C3 C4 1.390(3) ?
C3 H3 0.9300 ?
C4 C5 1.379(2) ?
C4 H4 0.9300 ?
C5 C6 1.396(2) ?
C5 H5 0.9300 ?
C6 C7 1.461(2) ?
C7 N1 1.272(2) y
C7 H7 0.98(2) ?
C8 N1 1.457(2) y
C8 C9 1.522(2) ?
C8 H8A 0.9700 ?
C8 H8B 0.9700 ?
C9 N2 1.458(2) y
C9 H9A 0.9700 ?
C9 H9B 0.9700 ?
C10 N2 1.460(2) y
C10 C11 1.502(3) ?
C10 H10A 0.9700 ?
C10 H10B 0.9700 ?
C11 O2 1.420(2) y
C11 H11A 0.9700 ?
C11 H11B 0.9700 ?
C12 N2 1.463(2) y
C12 C13 1.505(2) ?
C12 H12A 0.9700 ?
C12 H12B 0.9700 ?
C13 O2 1.426(2) y
C13 H13A 0.9700 ?
C13 H13B 0.9700 ?
O1 H1 0.8200 ?

loop_
_geom_hbond_atom_site_label_D
_geom_hbond_atom_site_label_H
_geom_hbond_atom_site_label_A
_geom_hbond_distance_DH
_geom_hbond_distance_HA
_geom_hbond_distance_DA
_geom_hbond_angle_DHA
O1 H1 N1 0.82 1.85 2.5795(18) 148

loop_
_geom_torsion_atom_site_label_1
_geom_torsion_atom_site_label_2
_geom_torsion_atom_site_label_3
_geom_torsion_atom_site_label_4
_geom_torsion
O1 C1 C2 C3 -179.64(15)
C6 C1 C2 C3 1.5(2)
C1 C2 C3 C4 0.2(3)
C2 C3 C4 C5 -1.4(2)
C3 C4 C5 C6 0.9(2)
C4 C5 C6 C1 0.8(2)
C4 C5 C6 C7 -176.81(14)
O1 C1 C6 C5 179.18(15)
C2 C1 C6 C5 -2.0(2)
O1 C1 C6 C7 -3.2(2)
C2 C1 C6 C7 175.64(14)
C5 C6 C7 N1 -178.92(15)
C1 C6 C7 N1 3.5(2)
N1 C8 C9 N2 168.60(13)
N2 C10 C11 O2 58.6(2)
N2 C12 C13 O2 -58.96(19)
C6 C7 N1 C8 -176.49(13)
C9 C8 N1 C7 -120.44(16)
C8 C9 N2 C10 -170.92(14)
C8 C9 N2 C12 67.00(18)
C11 C10 N2 C9 178.06(15)
C11 C10 N2 C12 -57.75(18)
C13 C12 N2 C9 -178.63(15)
C13 C12 N2 C10 57.79(19)
C10 C11 O2 C13 -57.7(2)
C12 C13 O2 C11 58.1(2)

loop_
_cod_related_entry_id
_cod_related_entry_database
_cod_related_entry_code
1 ChemSpider 30654898
